data_1550006
loop_
_publ_author_name
'K\"ogel, Julius F'
'Timoshkin, Alexey Y.'
'Schr\"oder, Artem'
'Lork, Enno'
'Beckmann, Jens'

_publ_section_title
;
 Al(OCArF3)<sub>3</sub> - a thermally stable Lewis superacid.
;
_journal_issue 43
_journal_name_full 'Chemical science'
_journal_page_first 8178
_journal_page_last 8183
_journal_paper_doi 10.1039/c8sc02981d
_journal_volume 9
_journal_year 2018
_chemical_formula_moiety 'C61 H10 Al F45 O4, C7 H8'
_chemical_formula_sum 'C68 H18 Al F45 O4'
_chemical_formula_weight 1780.80
_chemical_properties_physical Moisture-sensitive
_space_group_crystal_system triclinic
_space_group_IT_number 2
_space_group_name_Hall '-P 1'
_space_group_name_H-M_alt 'P -1'
_symmetry_space_group_name_Hall '-P 1'
_symmetry_space_group_name_H-M 'P -1'
_atom_sites_solution_hydrogens geom
_audit_creation_date 2018-07-19
_audit_creation_method
;
Olex2 1.2
(compiled 2018.05.29 svn.r3508 for OlexSys, GUI svn.r5506)
;
_audit_update_record
;
2018-08-24 deposited with the CCDC.
2018-10-02 downloaded from the CCDC.
;
_cell_angle_alpha 92.2640(10)
_cell_angle_beta 102.0690(10)
_cell_angle_gamma 109.5180(10)
_cell_formula_units_Z 2
_cell_length_a 12.4730(5)
_cell_length_b 12.4862(5)
_cell_length_c 24.3363(9)
_cell_measurement_reflns_used 9341
_cell_measurement_temperature 100.0
_cell_measurement_theta_max 27.10
_cell_measurement_theta_min 2.50
_cell_volume 3468.7(2)
_computing_molecular_graphics 'Olex2 (Dolomanov et al., 2009)'
_computing_publication_material 'Olex2 (Dolomanov et al., 2009)'
_computing_structure_refinement 'XL (Sheldrick, 2008)'
_computing_structure_solution 'SHELXT 2014/5 (Sheldrick, 2014)'
_diffrn_ambient_temperature 100.0
_diffrn_detector 'Bruker APEX2 area detector'
_diffrn_detector_area_resol_mean 7.9
_diffrn_detector_type 'CCD area detector'
_diffrn_measured_fraction_theta_full 0.999
_diffrn_measured_fraction_theta_max 0.999
_diffrn_measurement_device 'three-circle diffractometer'
_diffrn_measurement_device_type 'Bruker D8 Venture CMOS'
_diffrn_measurement_method '\w and \f scans'
_diffrn_radiation_monochromator 'mirror optics'
_diffrn_radiation_probe x-ray
_diffrn_radiation_type MoK\a
_diffrn_radiation_wavelength 0.71073
_diffrn_reflns_av_R_equivalents 0.0435
_diffrn_reflns_av_unetI/netI 0.0192
_diffrn_reflns_Laue_measured_fraction_full 0.999
_diffrn_reflns_Laue_measured_fraction_max 0.999
_diffrn_reflns_limit_h_max 14
_diffrn_reflns_limit_h_min -14
_diffrn_reflns_limit_k_max 14
_diffrn_reflns_limit_k_min -14
_diffrn_reflns_limit_l_max 28
_diffrn_reflns_limit_l_min -28
_diffrn_reflns_number 121416
_diffrn_reflns_point_group_measured_fraction_full 0.999
_diffrn_reflns_point_group_measured_fraction_max 0.999
_diffrn_reflns_theta_full 25.027
_diffrn_reflns_theta_max 25.027
_diffrn_reflns_theta_min 2.155
_diffrn_source 'microfocus sealed X-ray tube'
_diffrn_source_type 'Incoatec I\ms'
_diffrn_standards_number 0
_exptl_absorpt_coefficient_mu 0.200
_exptl_absorpt_correction_T_max 0.7455
_exptl_absorpt_correction_T_min 0.6814
_exptl_absorpt_correction_type multi-scan
_exptl_absorpt_process_details
'SADABS-2016/2 (Bruker,2016/2) was used for absorption correction. wR2(int) was 0.1118 before and 0.0601 after correction. The Ratio of minimum to maximum transmission is 0.9140. The \l/2 correction factor is Not present.'
_exptl_crystal_colour colourless
_exptl_crystal_colour_primary colourless
_exptl_crystal_density_diffrn 1.705
_exptl_crystal_description block
_exptl_crystal_F_000 1752
_exptl_crystal_recrystallization_method 'Re-crystallisation from solvent: Toluene'
_exptl_crystal_size_max 0.3
_exptl_crystal_size_mid 0.2
_exptl_crystal_size_min 0.1
_refine_diff_density_max 0.435
_refine_diff_density_min -0.291
_refine_diff_density_rms 0.049
_refine_ls_extinction_coef 0.0045(3)
_refine_ls_extinction_expression Fc^*^=kFc[1+0.001xFc^2^\l^3^/sin(2\q)]^-1/4^
_refine_ls_extinction_method 'SHELXL-2018/3 (Sheldrick 2018)'
_refine_ls_goodness_of_fit_ref 1.043
_refine_ls_hydrogen_treatment constr
_refine_ls_matrix_type full
_refine_ls_number_parameters 1067
_refine_ls_number_reflns 12246
_refine_ls_number_restraints 0
_refine_ls_restrained_S_all 1.043
_refine_ls_R_factor_all 0.0398
_refine_ls_R_factor_gt 0.0310
_refine_ls_shift/su_max 0.001
_refine_ls_shift/su_mean 0.000
_refine_ls_structure_factor_coef Fsqd
_refine_ls_weighting_details 'w=1/[\s^2^(Fo^2^)+(0.0382P)^2^+2.4976P] where P=(Fo^2^+2Fc^2^)/3'
_refine_ls_weighting_scheme calc
_refine_ls_wR_factor_gt 0.0761
_refine_ls_wR_factor_ref 0.0842
_reflns_Friedel_coverage 0.000
_reflns_number_gt 10354
_reflns_number_total 12246
_reflns_threshold_expression 'I > 2\s(I)'
_cod_data_source_file c8sc02981d2.cif
_cod_data_source_block KoegelJ180706
_cod_depositor_comments 'Adding full bibliography for 1550001--1550014.cif.'
_cod_database_code 1550006
_shelx_shelxl_version_number 2018/3
_shelx_space_group_comment
;
The symmetry employed for this shelxl refinement is uniquely defined
by the following loop, which should always be used as a source of
symmetry information in preference to the above space-group names.
They are only intended as comments.
;
_shelx_estimated_absorpt_t_max 0.980
_shelx_estimated_absorpt_t_min 0.942
_olex2_refinement_description
;
1. Fixed Uiso
 At 1.2 times of:
  All C(H) groups, All C(H,H) groups
 At 1.5 times of:
  All C(H,H,H) groups
2.a Secondary CH2 refined with riding coordinates:
 C4(H4A,H4B), C6(H6A,H6B)
2.b Aromatic/amide H refined with riding coordinates:
 C103(H103), C101(H101), C102(H102), C104(H104), C105(H105)
2.c Idealised Me refined as rotating group:
 C5(H5A,H5B,H5C), C7(H7A,H7B,H7C), C106(H10A,H10B,H10C)
3. The unit cell contains two molecules of toluene and one non-coordinating molecule of diethyl ether. One of the toluene molecules and the diethyl ether molecule have been treated as a diffuse contribution to the overall scattering without specific atom positions by SMBTX-MASK/OLEX
;
_olex2_submission_special_instructions 'No special instructions were received'

loop_
_space_group_symop_operation_xyz
'x, y, z'
'-x, -y, -z'

loop_
_atom_site_label
_atom_site_type_symbol
_atom_site_fract_x
_atom_site_fract_y
_atom_site_fract_z
_atom_site_U_iso_or_equiv
_atom_site_adp_type
_atom_site_occupancy
_atom_site_site_symmetry_order
_atom_site_calc_flag
_atom_site_refinement_flags_posn
Al1 Al 0.63494(4) 0.54698(4) 0.27628(2) 0.01219(11) Uani 1 1 d .
F11 F 0.70008(10) 0.18803(10) 0.36087(4) 0.0304(3) Uani 1 1 d .
F12 F 0.79496(10) 0.20271(11) 0.46814(5) 0.0345(3) Uani 1 1 d .
F13 F 0.74193(10) 0.32607(11) 0.54756(4) 0.0337(3) Uani 1 1 d .
F14 F 0.59040(9) 0.43607(9) 0.51319(4) 0.0268(2) Uani 1 1 d .
F15 F 0.49781(9) 0.43036(9) 0.40365(4) 0.0231(2) Uani 1 1 d .
F21 F 0.73284(9) 0.36417(9) 0.25814(4) 0.0234(2) Uani 1 1 d .
F22 F 0.77587(11) 0.21916(11) 0.19330(5) 0.0376(3) Uani 1 1 d .
F23 F 0.63791(13) -0.00562(11) 0.17288(6) 0.0464(3) Uani 1 1 d .
F24 F 0.44829(12) -0.07982(10) 0.21954(7) 0.0508(4) Uani 1 1 d .
F25 F 0.40356(11) 0.06137(9) 0.28620(6) 0.0396(3) Uani 1 1 d .
F31 F 0.38748(9) 0.35912(9) 0.21785(4) 0.0280(2) Uani 1 1 d .
F32 F 0.16083(10) 0.31093(11) 0.19971(5) 0.0416(3) Uani 1 1 d .
F33 F 0.03795(10) 0.19345(12) 0.27298(6) 0.0461(3) Uani 1 1 d .
F34 F 0.15482(11) 0.12452(12) 0.36368(6) 0.0480(4) Uani 1 1 d .
F35 F 0.38061(10) 0.17006(10) 0.38281(5) 0.0333(3) Uani 1 1 d .
F41 F 1.01108(8) 0.62653(9) 0.45594(4) 0.0202(2) Uani 1 1 d .
F42 F 0.98733(10) 0.59072(9) 0.55822(4) 0.0262(2) Uani 1 1 d .
F43 F 0.80606(10) 0.62022(10) 0.59576(4) 0.0293(3) Uani 1 1 d .
F44 F 0.65069(9) 0.69208(10) 0.52499(4) 0.0297(3) Uani 1 1 d .
F45 F 0.66635(8) 0.72071(9) 0.41942(4) 0.0236(2) Uani 1 1 d .
F51 F 0.70278(8) 0.82292(8) 0.30002(4) 0.0216(2) Uani 1 1 d .
F52 F 0.76463(9) 1.04345(9) 0.30914(5) 0.0289(3) Uani 1 1 d .
F53 F 0.94927(9) 1.18024(9) 0.39218(5) 0.0270(2) Uani 1 1 d .
F54 F 1.07977(9) 1.08197(9) 0.46287(4) 0.0253(2) Uani 1 1 d .
F55 F 1.03633(8) 0.85848(9) 0.44635(4) 0.0230(2) Uani 1 1 d .
F61 F 0.83536(8) 0.47154(8) 0.36534(4) 0.0185(2) Uani 1 1 d .
F62 F 0.98041(9) 0.38853(9) 0.32586(4) 0.0246(2) Uani 1 1 d .
F63 F 1.17239(9) 0.53368(11) 0.29748(5) 0.0304(3) Uani 1 1 d .
F64 F 1.20009(9) 0.75938(11) 0.29611(5) 0.0352(3) Uani 1 1 d .
F65 F 1.05135(9) 0.84193(9) 0.32744(5) 0.0257(2) Uani 1 1 d .
F71 F 0.81624(10) 0.75731(9) 0.23808(4) 0.0273(2) Uani 1 1 d .
F72 F 0.90659(12) 0.96289(10) 0.21090(5) 0.0434(3) Uani 1 1 d .
F73 F 0.88256(13) 1.00363(10) 0.10040(6) 0.0501(4) Uani 1 1 d .
F74 F 0.76793(12) 0.82431(10) 0.01735(5) 0.0392(3) Uani 1 1 d .
F75 F 0.66789(9) 0.61453(9) 0.04355(4) 0.0253(2) Uani 1 1 d .
F81 F 0.89335(9) 0.58519(10) 0.21573(4) 0.0251(2) Uani 1 1 d .
F82 F 1.03446(10) 0.48102(12) 0.19194(5) 0.0380(3) Uani 1 1 d .
F83 F 0.96501(11) 0.32406(12) 0.09905(5) 0.0402(3) Uani 1 1 d .
F84 F 0.75035(10) 0.27676(10) 0.02965(5) 0.0325(3) Uani 1 1 d .
F85 F 0.60770(9) 0.38010(9) 0.05033(4) 0.0236(2) Uani 1 1 d .
F91 F 0.50764(9) 0.67141(9) 0.09219(4) 0.0269(2) Uani 1 1 d .
F92 F 0.28387(10) 0.56590(11) 0.04671(5) 0.0341(3) Uani 1 1 d .
F93 F 0.17789(9) 0.33977(11) 0.05215(5) 0.0375(3) Uani 1 1 d .
F94 F 0.30716(10) 0.21888(10) 0.10529(5) 0.0333(3) Uani 1 1 d .
F95 F 0.53385(9) 0.32000(9) 0.14929(4) 0.0230(2) Uani 1 1 d .
O1 O 0.57611(10) 0.41857(10) 0.29925(5) 0.0177(3) Uani 1 1 d .
O2 O 0.73447(9) 0.63757(10) 0.33232(5) 0.0153(2) Uani 1 1 d .
O3 O 0.66581(10) 0.54868(10) 0.21123(5) 0.0169(3) Uani 1 1 d .
O4 O 0.51309(10) 0.60573(10) 0.26907(5) 0.0162(2) Uani 1 1 d .
C1 C 0.53405(14) 0.30858(14) 0.31236(7) 0.0160(3) Uani 1 1 d .
C61 C 0.92286(14) 0.54451(15) 0.34655(7) 0.0165(4) Uani 1 1 d .
C2 C 0.84126(14) 0.69584(14) 0.36868(7) 0.0142(3) Uani 1 1 d .
C3 C 0.66574(15) 0.55224(15) 0.15438(7) 0.0162(3) Uani 1 1 d .
C4 C 0.45215(15) 0.59676(16) 0.31548(7) 0.0207(4) Uani 1 1 d .
H4A H 0.491757 0.564872 0.346754 0.025 Uiso 1 1 calc R
H4B H 0.370908 0.542439 0.301681 0.025 Uiso 1 1 calc R
C5 C 0.44872(16) 0.70904(17) 0.33812(8) 0.0246(4) Uani 1 1 d .
H5A H 0.397403 0.734379 0.309536 0.037 Uiso 1 1 calc GR
H5B H 0.527892 0.766376 0.347183 0.037 Uiso 1 1 calc GR
H5C H 0.418636 0.699547 0.372415 0.037 Uiso 1 1 calc GR
C6 C 0.47956(15) 0.67220(16) 0.22486(7) 0.0195(4) Uani 1 1 d .
H6A H 0.525251 0.674129 0.195954 0.023 Uiso 1 1 calc R
H6B H 0.499192 0.751882 0.241652 0.023 Uiso 1 1 calc R
C7 C 0.35042(16) 0.62299(18) 0.19663(8) 0.0250(4) Uani 1 1 d .
H7A H 0.333999 0.663061 0.163850 0.037 Uiso 1 1 calc GR
H7B H 0.305064 0.632658 0.223610 0.037 Uiso 1 1 calc GR
H7C H 0.328512 0.541373 0.184140 0.037 Uiso 1 1 calc GR
C10 C 0.59279(15) 0.30857(15) 0.37565(7) 0.0177(4) Uani 1 1 d .
C11 C 0.66953(15) 0.25235(16) 0.39568(8) 0.0212(4) Uani 1 1 d .
C12 C 0.72052(16) 0.25800(17) 0.45253(8) 0.0250(4) Uani 1 1 d .
C13 C 0.69456(16) 0.32000(17) 0.49238(7) 0.0243(4) Uani 1 1 d .
C14 C 0.61870(16) 0.37705(15) 0.47467(8) 0.0219(4) Uani 1 1 d .
C15 C 0.57168(15) 0.37274(15) 0.41782(7) 0.0192(4) Uani 1 1 d .
C20 C 0.55944(15) 0.22360(15) 0.27273(7) 0.0172(4) Uani 1 1 d .
C21 C 0.65550(15) 0.25685(15) 0.24827(7) 0.0184(4) Uani 1 1 d .
C22 C 0.68082(17) 0.18156(17) 0.21454(8) 0.0249(4) Uani 1 1 d .
C23 C 0.61113(19) 0.06812(18) 0.20384(8) 0.0297(5) Uani 1 1 d .
C24 C 0.51617(18) 0.03139(17) 0.22761(9) 0.0312(5) Uani 1 1 d .
C25 C 0.49301(16) 0.10764(16) 0.26146(8) 0.0246(4) Uani 1 1 d .
C30 C 0.39867(15) 0.27312(14) 0.30310(7) 0.0169(4) Uani 1 1 d .
C31 C 0.33490(15) 0.30345(15) 0.25651(7) 0.0198(4) Uani 1 1 d .
C32 C 0.21518(16) 0.27791(16) 0.24580(8) 0.0266(4) Uani 1 1 d .
C33 C 0.15336(16) 0.21863(17) 0.28217(9) 0.0300(5) Uani 1 1 d .
C34 C 0.21278(17) 0.18452(17) 0.32797(9) 0.0296(5) Uani 1 1 d .
C35 C 0.33187(16) 0.21073(16) 0.33811(8) 0.0230(4) Uani 1 1 d .
C40 C 0.83445(14) 0.66755(14) 0.43035(7) 0.0150(3) Uani 1 1 d .
C41 C 0.91541(15) 0.63698(14) 0.46875(7) 0.0162(3) Uani 1 1 d .
C42 C 0.90570(15) 0.61970(14) 0.52352(7) 0.0187(4) Uani 1 1 d .
C43 C 0.81552(16) 0.63589(15) 0.54253(7) 0.0211(4) Uani 1 1 d .
C44 C 0.73556(15) 0.67006(15) 0.50655(7) 0.0204(4) Uani 1 1 d .
C45 C 0.74550(14) 0.68383(15) 0.45160(7) 0.0177(4) Uani 1 1 d .
C50 C 0.86778(14) 0.82693(14) 0.37250(7) 0.0148(3) Uani 1 1 d .
C51 C 0.80096(14) 0.88029(15) 0.33962(7) 0.0157(3) Uani 1 1 d .
C52 C 0.82921(15) 0.99779(15) 0.34521(7) 0.0189(4) Uani 1 1 d .
C53 C 0.92182(15) 1.06687(15) 0.38685(7) 0.0190(4) Uani 1 1 d .
C54 C 0.98777(14) 1.01668(15) 0.42208(7) 0.0180(4) Uani 1 1 d .
C55 C 0.96262(14) 0.90079(15) 0.41364(7) 0.0169(4) Uani 1 1 d .
C60 C 0.93534(14) 0.65989(15) 0.34883(7) 0.0155(3) Uani 1 1 d .
C62 C 0.99872(15) 0.50055(16) 0.32856(7) 0.0192(4) Uani 1 1 d .
C63 C 1.09516(15) 0.57412(17) 0.31345(7) 0.0225(4) Uani 1 1 d .
C64 C 1.10961(15) 0.68780(17) 0.31375(8) 0.0231(4) Uani 1 1 d .
C65 C 1.03056(15) 0.72966(15) 0.33043(7) 0.0191(4) Uani 1 1 d .
C70 C 0.72865(15) 0.67597(15) 0.14185(7) 0.0188(4) Uani 1 1 d .
C71 C 0.79515(16) 0.76815(16) 0.18270(8) 0.0233(4) Uani 1 1 d .
C72 C 0.84611(18) 0.87703(17) 0.16912(8) 0.0299(4) Uani 1 1 d .
C73 C 0.8361(2) 0.89798(17) 0.11376(9) 0.0338(5) Uani 1 1 d .
C74 C 0.77753(19) 0.80743(18) 0.07184(8) 0.0298(4) Uani 1 1 d .
C75 C 0.72683(16) 0.70011(16) 0.08644(7) 0.0219(4) Uani 1 1 d .
C80 C 0.74008(15) 0.48352(15) 0.13667(7) 0.0169(4) Uani 1 1 d .
C81 C 0.85215(16) 0.50596(16) 0.17004(7) 0.0203(4) Uani 1 1 d .
C82 C 0.92700(16) 0.45375(18) 0.15825(8) 0.0257(4) Uani 1 1 d .
C83 C 0.89283(17) 0.37513(18) 0.11104(8) 0.0271(4) Uani 1 1 d .
C84 C 0.78437(17) 0.35233(17) 0.07590(8) 0.0243(4) Uani 1 1 d .
C85 C 0.71051(15) 0.40671(16) 0.08832(7) 0.0194(4) Uani 1 1 d .
C90 C 0.53521(15) 0.49984(15) 0.12162(7) 0.0172(4) Uani 1 1 d .
C91 C 0.46537(16) 0.55791(16) 0.09465(7) 0.0206(4) Uani 1 1 d .
C92 C 0.34689(16) 0.50462(18) 0.07082(7) 0.0248(4) Uani 1 1 d .
C93 C 0.29278(16) 0.39054(18) 0.07382(7) 0.0264(4) Uani 1 1 d .
C94 C 0.35791(16) 0.32957(17) 0.10032(7) 0.0237(4) Uani 1 1 d .
C95 C 0.47583(15) 0.38440(16) 0.12341(7) 0.0195(4) Uani 1 1 d .
C103 C 0.1434(3) 0.9758(3) 0.14134(15) 0.0728(9) Uani 1 1 d .
H103 H 0.168978 1.051378 0.160025 0.087 Uiso 1 1 calc R
C100 C 0.0706(2) 0.7544(2) 0.08554(11) 0.0489(6) Uani 1 1 d .
C101 C 0.1030(2) 0.7772(2) 0.14442(11) 0.0486(6) Uani 1 1 d .
H101 H 0.100971 0.715498 0.166307 0.058 Uiso 1 1 calc R
C102 C 0.1376(3) 0.8855(3) 0.17173(13) 0.0636(8) Uani 1 1 d .
H102 H 0.157533 0.897667 0.211909 0.076 Uiso 1 1 calc R
C104 C 0.1112(3) 0.9556(3) 0.08209(14) 0.0684(9) Uani 1 1 d .
H104 H 0.113970 1.018148 0.060772 0.082 Uiso 1 1 calc R
C105 C 0.0757(2) 0.8477(3) 0.05426(13) 0.0575(7) Uani 1 1 d .
H105 H 0.054657 0.835878 0.014078 0.069 Uiso 1 1 calc R
C106 C 0.0314(3) 0.6367(3) 0.05567(12) 0.0593(7) Uani 1 1 d .
H10A H 0.074316 0.592846 0.077132 0.089 Uiso 1 1 calc GR
H10B H 0.046708 0.640784 0.017783 0.089 Uiso 1 1 calc GR
H10C H -0.052689 0.598852 0.052442 0.089 Uiso 1 1 calc GR

loop_
_atom_site_aniso_label
_atom_site_aniso_U_11
_atom_site_aniso_U_22
_atom_site_aniso_U_33
_atom_site_aniso_U_23
_atom_site_aniso_U_13
_atom_site_aniso_U_12
Al1 0.0106(2) 0.0142(2) 0.0111(2) 0.00120(19) 0.00198(18) 0.00402(19)
F11 0.0368(6) 0.0430(7) 0.0209(5) 0.0018(5) 0.0040(5) 0.0281(6)
F12 0.0332(6) 0.0491(8) 0.0250(6) 0.0073(5) -0.0003(5) 0.0234(6)
F13 0.0294(6) 0.0491(7) 0.0157(5) 0.0017(5) -0.0012(5) 0.0089(5)
F14 0.0290(6) 0.0276(6) 0.0197(5) -0.0039(4) 0.0092(5) 0.0030(5)
F15 0.0287(6) 0.0224(5) 0.0218(5) 0.0025(4) 0.0093(4) 0.0116(5)
F21 0.0202(5) 0.0244(6) 0.0274(6) 0.0035(4) 0.0101(4) 0.0072(4)
F22 0.0463(7) 0.0464(8) 0.0383(7) 0.0100(6) 0.0267(6) 0.0290(6)
F23 0.0628(9) 0.0426(8) 0.0453(8) -0.0099(6) 0.0123(7) 0.0353(7)
F24 0.0498(8) 0.0173(6) 0.0811(10) -0.0109(6) 0.0112(7) 0.0108(6)
F25 0.0356(7) 0.0174(6) 0.0691(9) 0.0056(6) 0.0263(6) 0.0050(5)
F31 0.0294(6) 0.0317(6) 0.0168(5) 0.0065(5) 0.0015(4) 0.0047(5)
F32 0.0297(6) 0.0412(7) 0.0443(7) 0.0019(6) -0.0139(6) 0.0139(6)
F33 0.0138(6) 0.0491(8) 0.0682(9) -0.0139(7) 0.0062(6) 0.0061(5)
F34 0.0312(7) 0.0559(9) 0.0499(8) 0.0097(7) 0.0256(6) -0.0040(6)
F35 0.0298(6) 0.0344(7) 0.0278(6) 0.0153(5) 0.0070(5) -0.0002(5)
F41 0.0209(5) 0.0252(5) 0.0165(5) 0.0014(4) 0.0011(4) 0.0129(4)
F42 0.0398(6) 0.0254(6) 0.0146(5) 0.0039(4) -0.0012(4) 0.0173(5)
F43 0.0371(6) 0.0334(6) 0.0131(5) 0.0051(4) 0.0084(5) 0.0052(5)
F44 0.0203(5) 0.0452(7) 0.0220(6) 0.0007(5) 0.0107(4) 0.0066(5)
F45 0.0159(5) 0.0390(6) 0.0178(5) 0.0033(5) 0.0030(4) 0.0127(5)
F51 0.0157(5) 0.0200(5) 0.0232(5) -0.0022(4) -0.0062(4) 0.0057(4)
F52 0.0275(6) 0.0212(6) 0.0362(6) 0.0017(5) -0.0052(5) 0.0140(5)
F53 0.0280(6) 0.0139(5) 0.0344(6) -0.0024(4) 0.0027(5) 0.0048(4)
F54 0.0239(5) 0.0198(5) 0.0194(5) -0.0010(4) -0.0028(4) -0.0036(4)
F55 0.0181(5) 0.0211(5) 0.0215(5) 0.0063(4) -0.0053(4) 0.0017(4)
F61 0.0188(5) 0.0172(5) 0.0191(5) 0.0021(4) 0.0056(4) 0.0049(4)
F62 0.0301(6) 0.0264(6) 0.0207(5) -0.0010(4) 0.0021(4) 0.0171(5)
F63 0.0222(6) 0.0499(7) 0.0287(6) 0.0045(5) 0.0078(5) 0.0238(5)
F64 0.0198(6) 0.0459(7) 0.0474(7) 0.0177(6) 0.0195(5) 0.0126(5)
F65 0.0203(5) 0.0239(6) 0.0350(6) 0.0103(5) 0.0129(5) 0.0060(4)
F71 0.0338(6) 0.0282(6) 0.0146(5) -0.0004(4) 0.0054(4) 0.0048(5)
F72 0.0574(8) 0.0244(6) 0.0336(7) -0.0068(5) 0.0101(6) -0.0031(6)
F73 0.0731(10) 0.0228(7) 0.0440(8) 0.0113(6) 0.0185(7) -0.0001(6)
F74 0.0564(8) 0.0348(7) 0.0218(6) 0.0140(5) 0.0124(6) 0.0071(6)
F75 0.0309(6) 0.0271(6) 0.0141(5) 0.0017(4) 0.0047(4) 0.0059(5)
F81 0.0185(5) 0.0367(6) 0.0180(5) -0.0051(5) 0.0003(4) 0.0104(5)
F82 0.0233(6) 0.0663(9) 0.0286(6) -0.0051(6) -0.0013(5) 0.0267(6)
F83 0.0402(7) 0.0621(9) 0.0334(7) -0.0015(6) 0.0094(5) 0.0375(7)
F84 0.0398(7) 0.0377(7) 0.0234(6) -0.0075(5) 0.0057(5) 0.0203(6)
F85 0.0213(5) 0.0313(6) 0.0162(5) -0.0032(4) -0.0001(4) 0.0101(5)
F91 0.0298(6) 0.0289(6) 0.0268(6) 0.0093(5) 0.0055(5) 0.0167(5)
F92 0.0286(6) 0.0566(8) 0.0252(6) 0.0103(5) 0.0013(5) 0.0277(6)
F93 0.0154(5) 0.0584(8) 0.0294(6) -0.0008(6) -0.0022(5) 0.0063(5)
F94 0.0259(6) 0.0315(7) 0.0297(6) 0.0039(5) 0.0019(5) -0.0037(5)
F95 0.0225(5) 0.0233(6) 0.0218(5) 0.0066(4) 0.0016(4) 0.0080(4)
O1 0.0192(6) 0.0147(6) 0.0204(6) 0.0033(5) 0.0083(5) 0.0051(5)
O2 0.0123(6) 0.0171(6) 0.0136(6) -0.0004(5) 0.0000(5) 0.0035(5)
O3 0.0171(6) 0.0237(6) 0.0117(6) 0.0033(5) 0.0043(5) 0.0086(5)
O4 0.0143(6) 0.0217(6) 0.0149(6) 0.0031(5) 0.0044(5) 0.0086(5)
C1 0.0160(8) 0.0142(8) 0.0174(8) 0.0023(7) 0.0052(7) 0.0040(7)
C61 0.0139(8) 0.0219(9) 0.0107(8) 0.0013(7) -0.0003(6) 0.0044(7)
C2 0.0117(8) 0.0163(8) 0.0119(8) 0.0011(6) 0.0004(6) 0.0029(7)
C3 0.0169(8) 0.0214(9) 0.0116(8) 0.0019(7) 0.0036(7) 0.0085(7)
C4 0.0164(9) 0.0308(10) 0.0196(9) 0.0048(8) 0.0092(7) 0.0112(8)
C5 0.0200(9) 0.0341(11) 0.0226(9) -0.0011(8) 0.0042(7) 0.0143(8)
C6 0.0208(9) 0.0222(9) 0.0178(9) 0.0047(7) 0.0023(7) 0.0115(8)
C7 0.0194(9) 0.0363(11) 0.0195(9) -0.0009(8) -0.0001(7) 0.0135(8)
C10 0.0156(8) 0.0171(9) 0.0177(9) 0.0031(7) 0.0053(7) 0.0015(7)
C11 0.0195(9) 0.0239(10) 0.0203(9) 0.0015(7) 0.0058(7) 0.0073(8)
C12 0.0211(9) 0.0284(10) 0.0239(10) 0.0063(8) 0.0020(8) 0.0084(8)
C13 0.0209(9) 0.0301(10) 0.0148(9) 0.0038(8) 0.0012(7) 0.0014(8)
C14 0.0204(9) 0.0191(9) 0.0196(9) -0.0022(7) 0.0073(7) -0.0024(7)
C15 0.0181(9) 0.0169(9) 0.0208(9) 0.0036(7) 0.0063(7) 0.0026(7)
C20 0.0188(8) 0.0190(9) 0.0144(8) 0.0021(7) 0.0010(7) 0.0090(7)
C21 0.0211(9) 0.0205(9) 0.0151(8) 0.0032(7) 0.0011(7) 0.0112(7)
C22 0.0304(10) 0.0342(11) 0.0191(9) 0.0069(8) 0.0080(8) 0.0211(9)
C23 0.0411(12) 0.0324(11) 0.0240(10) -0.0025(8) 0.0035(9) 0.0268(10)
C24 0.0339(11) 0.0178(10) 0.0393(12) -0.0037(9) 0.0003(9) 0.0114(9)
C25 0.0217(9) 0.0206(10) 0.0323(10) 0.0037(8) 0.0063(8) 0.0086(8)
C30 0.0167(9) 0.0147(8) 0.0188(9) -0.0011(7) 0.0054(7) 0.0044(7)
C31 0.0209(9) 0.0183(9) 0.0188(9) 0.0005(7) 0.0062(7) 0.0045(7)
C32 0.0216(10) 0.0244(10) 0.0296(10) -0.0052(8) -0.0043(8) 0.0098(8)
C33 0.0125(9) 0.0288(11) 0.0434(12) -0.0112(9) 0.0049(8) 0.0032(8)
C34 0.0228(10) 0.0286(11) 0.0339(11) -0.0006(9) 0.0162(9) -0.0008(8)
C35 0.0211(9) 0.0232(10) 0.0220(9) 0.0028(8) 0.0066(7) 0.0035(8)
C40 0.0149(8) 0.0125(8) 0.0132(8) -0.0005(6) 0.0019(6) 0.0001(7)
C41 0.0175(8) 0.0114(8) 0.0170(8) -0.0008(7) 0.0024(7) 0.0031(7)
C42 0.0237(9) 0.0125(8) 0.0151(8) 0.0011(7) -0.0024(7) 0.0045(7)
C43 0.0280(10) 0.0164(9) 0.0113(8) 0.0008(7) 0.0045(7) -0.0018(7)
C44 0.0166(9) 0.0217(9) 0.0186(9) -0.0015(7) 0.0064(7) 0.0000(7)
C45 0.0144(8) 0.0189(9) 0.0152(8) 0.0015(7) -0.0005(7) 0.0025(7)
C50 0.0137(8) 0.0166(9) 0.0127(8) 0.0011(7) 0.0041(6) 0.0031(7)
C51 0.0131(8) 0.0189(9) 0.0134(8) -0.0012(7) 0.0012(6) 0.0050(7)
C52 0.0173(9) 0.0215(9) 0.0200(9) 0.0032(7) 0.0028(7) 0.0104(7)
C53 0.0201(9) 0.0144(9) 0.0219(9) 0.0008(7) 0.0085(7) 0.0033(7)
C54 0.0145(8) 0.0202(9) 0.0122(8) -0.0011(7) 0.0016(7) -0.0017(7)
C55 0.0152(8) 0.0207(9) 0.0125(8) 0.0047(7) 0.0015(7) 0.0039(7)
C60 0.0124(8) 0.0226(9) 0.0103(8) 0.0020(7) 0.0001(6) 0.0060(7)
C62 0.0214(9) 0.0244(10) 0.0128(8) 0.0005(7) -0.0003(7) 0.0123(8)
C63 0.0170(9) 0.0399(11) 0.0157(9) 0.0024(8) 0.0021(7) 0.0175(8)
C64 0.0133(8) 0.0358(11) 0.0214(9) 0.0098(8) 0.0067(7) 0.0076(8)
C65 0.0165(8) 0.0229(9) 0.0173(9) 0.0055(7) 0.0018(7) 0.0069(7)
C70 0.0190(9) 0.0220(9) 0.0174(9) 0.0035(7) 0.0054(7) 0.0088(7)
C71 0.0263(10) 0.0266(10) 0.0171(9) 0.0025(7) 0.0066(7) 0.0087(8)
C72 0.0354(11) 0.0223(10) 0.0259(10) -0.0028(8) 0.0078(9) 0.0023(9)
C73 0.0432(12) 0.0207(10) 0.0347(12) 0.0092(9) 0.0132(10) 0.0045(9)
C74 0.0378(11) 0.0318(11) 0.0205(10) 0.0099(8) 0.0108(9) 0.0100(9)
C75 0.0225(9) 0.0248(10) 0.0169(9) 0.0006(7) 0.0044(7) 0.0070(8)
C80 0.0178(8) 0.0213(9) 0.0138(8) 0.0054(7) 0.0056(7) 0.0083(7)
C81 0.0215(9) 0.0267(10) 0.0130(8) 0.0017(7) 0.0050(7) 0.0084(8)
C82 0.0193(9) 0.0414(12) 0.0195(9) 0.0037(8) 0.0028(7) 0.0156(9)
C83 0.0283(10) 0.0389(12) 0.0253(10) 0.0050(9) 0.0121(8) 0.0228(9)
C84 0.0302(10) 0.0286(10) 0.0167(9) -0.0007(8) 0.0072(8) 0.0129(8)
C85 0.0184(9) 0.0250(10) 0.0148(8) 0.0035(7) 0.0033(7) 0.0080(7)
C90 0.0175(9) 0.0256(9) 0.0100(8) 0.0022(7) 0.0047(7) 0.0086(7)
C91 0.0245(9) 0.0268(10) 0.0141(8) 0.0042(7) 0.0061(7) 0.0123(8)
C92 0.0238(10) 0.0439(12) 0.0132(9) 0.0051(8) 0.0028(7) 0.0212(9)
C93 0.0154(9) 0.0460(13) 0.0135(9) -0.0012(8) -0.0005(7) 0.0082(9)
C94 0.0215(9) 0.0287(10) 0.0165(9) 0.0034(8) 0.0045(7) 0.0031(8)
C95 0.0196(9) 0.0280(10) 0.0131(8) 0.0052(7) 0.0038(7) 0.0107(8)
C103 0.067(2) 0.062(2) 0.074(2) 0.0147(17) 0.0244(17) -0.0011(16)
C100 0.0279(12) 0.0556(16) 0.0543(15) 0.0064(12) 0.0126(11) 0.0014(11)
C101 0.0396(13) 0.0579(17) 0.0455(14) 0.0143(12) 0.0113(11) 0.0118(12)
C102 0.0538(17) 0.066(2) 0.0555(17) 0.0060(15) 0.0132(14) 0.0012(15)
C104 0.070(2) 0.0588(19) 0.0640(19) 0.0241(16) 0.0201(16) 0.0023(16)
C105 0.0442(15) 0.0588(18) 0.0622(17) 0.0249(14) 0.0188(13) 0.0029(13)
C106 0.0554(17) 0.0638(19) 0.0562(17) 0.0076(14) 0.0156(14) 0.0160(14)

loop_
_atom_type_symbol
_atom_type_description
_atom_type_scat_dispersion_real
_atom_type_scat_dispersion_imag
_atom_type_scat_source
C C 0.0033 0.0016 'International Tables Vol C Tables 4.2.6.8 and 6.1.1.4'
H H 0.0000 0.0000 'International Tables Vol C Tables 4.2.6.8 and 6.1.1.4'
Al Al 0.0645 0.0514 'International Tables Vol C Tables 4.2.6.8 and 6.1.1.4'
F F 0.0171 0.0103 'International Tables Vol C Tables 4.2.6.8 and 6.1.1.4'
O O 0.0106 0.0060 'International Tables Vol C Tables 4.2.6.8 and 6.1.1.4'

loop_
_geom_angle_atom_site_label_1
_geom_angle_atom_site_label_2
_geom_angle_atom_site_label_3
_geom_angle
O1 Al1 O2 108.00(6)
O1 Al1 O3 118.47(6)
O1 Al1 O4 102.14(6)
O2 Al1 O4 100.41(6)
O3 Al1 O2 119.68(6)
O3 Al1 O4 104.81(6)
C1 O1 Al1 172.21(11)
C2 O2 Al1 158.77(11)
C3 O3 Al1 166.78(11)
C4 O4 Al1 118.03(10)
C6 O4 Al1 126.65(10)
C6 O4 C4 114.93(12)
O1 C1 C10 107.57(13)
O1 C1 C20 111.27(13)
O1 C1 C30 107.69(13)
C20 C1 C10 111.29(13)
C20 C1 C30 108.01(13)
C30 C1 C10 110.96(13)
F61 C61 C60 119.08(15)
F61 C61 C62 117.07(15)
C62 C61 C60 123.77(16)
O2 C2 C40 108.99(13)
O2 C2 C50 110.77(13)
O2 C2 C60 108.39(13)
C50 C2 C40 103.76(13)
C60 C2 C40 111.75(13)
C60 C2 C50 113.09(13)
O3 C3 C70 111.50(14)
O3 C3 C80 110.65(13)
O3 C3 C90 105.99(13)
C70 C3 C80 103.64(13)
C90 C3 C70 113.51(14)
C90 C3 C80 111.67(14)
O4 C4 H4A 108.8
O4 C4 H4B 108.8
O4 C4 C5 113.65(15)
H4A C4 H4B 107.7
C5 C4 H4A 108.8
C5 C4 H4B 108.8
C4 C5 H5A 109.5
C4 C5 H5B 109.5
C4 C5 H5C 109.5
H5A C5 H5B 109.5
H5A C5 H5C 109.5
H5B C5 H5C 109.5
O4 C6 H6A 109.1
O4 C6 H6B 109.1
O4 C6 C7 112.28(15)
H6A C6 H6B 107.9
C7 C6 H6A 109.1
C7 C6 H6B 109.1
C6 C7 H7A 109.5
C6 C7 H7B 109.5
C6 C7 H7C 109.5
H7A C7 H7B 109.5
H7A C7 H7C 109.5
H7B C7 H7C 109.5
C11 C10 C1 126.32(15)
C11 C10 C15 114.28(16)
C15 C10 C1 119.37(15)
F11 C11 C10 121.97(16)
F11 C11 C12 114.74(16)
C12 C11 C10 123.29(17)
F12 C12 C11 119.45(17)
F12 C12 C13 120.45(16)
C13 C12 C11 120.10(17)
F13 C13 C12 121.24(17)
F13 C13 C14 119.94(17)
C12 C13 C14 118.82(16)
F14 C14 C13 119.57(16)
F14 C14 C15 120.43(17)
C13 C14 C15 120.00(17)
F15 C15 C10 119.80(15)
F15 C15 C14 116.68(16)
C14 C15 C10 123.45(17)
C21 C20 C1 122.42(15)
C25 C20 C1 123.10(16)
C25 C20 C21 114.37(16)
F21 C21 C20 121.81(15)
F21 C21 C22 115.23(16)
C22 C21 C20 122.89(17)
F22 C22 C21 119.62(18)
F22 C22 C23 119.91(17)
C23 C22 C21 120.45(18)
F23 C23 C22 120.50(19)
F23 C23 C24 120.85(19)
C22 C23 C24 118.59(17)
F24 C24 C23 120.15(18)
F24 C24 C25 119.77(19)
C25 C24 C23 120.04(18)
F25 C25 C20 120.99(16)
F25 C25 C24 115.29(17)
C24 C25 C20 123.63(18)
C31 C30 C1 119.78(15)
C31 C30 C35 114.58(16)
C35 C30 C1 125.64(16)
F31 C31 C30 120.85(15)
F31 C31 C32 115.58(16)
C32 C31 C30 123.55(17)
F32 C32 C31 119.42(18)
F32 C32 C33 120.76(17)
C33 C32 C31 119.82(18)
F33 C33 C32 121.01(19)
F33 C33 C34 120.58(19)
C34 C33 C32 118.41(17)
F34 C34 C33 119.97(18)
F34 C34 C35 118.94(19)
C33 C34 C35 121.09(18)
F35 C35 C30 121.21(16)
F35 C35 C34 116.26(17)
C34 C35 C30 122.50(18)
C41 C40 C2 126.48(15)
C45 C40 C2 118.15(15)
C45 C40 C41 115.09(15)
F41 C41 C40 122.22(15)
F41 C41 C42 115.18(15)
C42 C41 C40 122.56(16)
F42 C42 C41 119.20(16)
F42 C42 C43 120.53(15)
C43 C42 C41 120.24(16)
F43 C43 C42 120.58(16)
F43 C43 C44 120.22(17)
C42 C43 C44 119.19(16)
F44 C44 C43 120.23(16)
F44 C44 C45 120.35(16)
C43 C44 C45 119.41(16)
F45 C45 C40 120.40(15)
F45 C45 C44 116.05(15)
C44 C45 C40 123.46(16)
C51 C50 C2 125.38(15)
C51 C50 C55 114.56(15)
C55 C50 C2 119.98(14)
F51 C51 C50 123.18(15)
F51 C51 C52 114.23(14)
C50 C51 C52 122.59(15)
F52 C52 C51 118.93(15)
F52 C52 C53 120.27(16)
C53 C52 C51 120.80(16)
F53 C53 C52 120.83(16)
F53 C53 C54 120.77(15)
C52 C53 C54 118.38(16)
F54 C54 C53 119.88(16)
F54 C54 C55 120.19(15)
C55 C54 C53 119.86(15)
F55 C55 C50 119.47(15)
F55 C55 C54 116.89(15)
C54 C55 C50 123.61(16)
C61 C60 C2 117.74(15)
C65 C60 C61 115.12(15)
C65 C60 C2 127.09(16)
F62 C62 C61 121.04(16)
F62 C62 C63 120.04(16)
C61 C62 C63 118.92(17)
F63 C63 C62 119.97(17)
F63 C63 C64 120.68(17)
C64 C63 C62 119.34(16)
F64 C64 C63 119.84(16)
F64 C64 C65 119.38(17)
C63 C64 C65 120.76(16)
F65 C65 C60 122.31(15)
F65 C65 C64 115.72(15)
C64 C65 C60 121.97(17)
C71 C70 C3 124.98(15)
C71 C70 C75 114.45(16)
C75 C70 C3 120.47(15)
F71 C71 C70 122.32(16)
F71 C71 C72 115.22(16)
C72 C71 C70 122.45(17)
F72 C72 C71 119.26(17)
F72 C72 C73 119.95(18)
C73 C72 C71 120.79(18)
F73 C73 C72 121.03(19)
F73 C73 C74 120.35(18)
C72 C73 C74 118.62(18)
F74 C74 C73 120.28(18)
F74 C74 C75 120.27(18)
C75 C74 C73 119.43(18)
F75 C75 C70 118.91(16)
F75 C75 C74 117.07(16)
C74 C75 C70 123.97(17)
C81 C80 C3 117.93(15)
C85 C80 C3 127.26(15)
C85 C80 C81 114.64(15)
F81 C81 C80 119.82(15)
F81 C81 C82 116.59(16)
C82 C81 C80 123.57(17)
F82 C82 C81 120.20(17)
F82 C82 C83 119.81(16)
C81 C82 C83 119.97(17)
F83 C83 C82 120.51(17)
F83 C83 C84 120.74(17)
C84 C83 C82 118.73(17)
F84 C84 C83 119.39(16)
F84 C84 C85 120.24(16)
C83 C84 C85 120.37(17)
F85 C85 C80 122.02(15)
F85 C85 C84 115.35(15)
C84 C85 C80 122.63(16)
C91 C90 C3 127.21(16)
C95 C90 C3 118.00(15)
C95 C90 C91 114.46(16)
F91 C91 C90 122.00(16)
F91 C91 C92 115.24(16)
C92 C91 C90 122.70(18)
F92 C92 C91 119.80(18)
F92 C92 C93 119.75(17)
C93 C92 C91 120.40(17)
F93 C93 C92 120.42(18)
F93 C93 C94 120.47(19)
C92 C93 C94 119.09(17)
F94 C94 C93 120.56(17)
F94 C94 C95 120.00(17)
C93 C94 C95 119.41(18)
F95 C95 C90 119.79(15)
F95 C95 C94 116.27(16)
C94 C95 C90 123.93(17)
C102 C103 H103 120.5
C102 C103 C104 119.0(3)
C104 C103 H103 120.5
C101 C100 C105 117.6(3)
C101 C100 C106 122.4(3)
C105 C100 C106 120.0(3)
C100 C101 H101 118.9
C102 C101 C100 122.2(3)
C102 C101 H101 118.9
C103 C102 C101 120.1(3)
C103 C102 H102 119.9
C101 C102 H102 119.9
C103 C104 H104 119.2
C105 C104 C103 121.5(3)
C105 C104 H104 119.2
C100 C105 H105 120.2
C104 C105 C100 119.6(3)
C104 C105 H105 120.2
C100 C106 H10A 109.5
C100 C106 H10B 109.5
C100 C106 H10C 109.5
H10A C106 H10B 109.5
H10A C106 H10C 109.5
H10B C106 H10C 109.5

loop_
_geom_bond_atom_site_label_1
_geom_bond_atom_site_label_2
_geom_bond_distance
Al1 O1 1.6964(12)
Al1 O2 1.7065(12)
Al1 O3 1.7050(12)
Al1 O4 1.8769(12)
F11 C11 1.339(2)
F12 C12 1.336(2)
F13 C13 1.337(2)
F14 C14 1.343(2)
F15 C15 1.347(2)
F21 C21 1.341(2)
F22 C22 1.340(2)
F23 C23 1.335(2)
F24 C24 1.344(2)
F25 C25 1.349(2)
F31 C31 1.343(2)
F32 C32 1.339(2)
F33 C33 1.334(2)
F34 C34 1.338(2)
F35 C35 1.336(2)
F41 C41 1.340(2)
F42 C42 1.338(2)
F43 C43 1.341(2)
F44 C44 1.335(2)
F45 C45 1.345(2)
F51 C51 1.3444(19)
F52 C52 1.340(2)
F53 C53 1.334(2)
F54 C54 1.3422(19)
F55 C55 1.3453(19)
F61 C61 1.344(2)
F62 C62 1.336(2)
F63 C63 1.342(2)
F64 C64 1.348(2)
F65 C65 1.346(2)
F71 C71 1.339(2)
F72 C72 1.344(2)
F73 C73 1.336(2)
F74 C74 1.338(2)
F75 C75 1.356(2)
F81 C81 1.347(2)
F82 C82 1.341(2)
F83 C83 1.335(2)
F84 C84 1.337(2)
F85 C85 1.343(2)
F91 C91 1.345(2)
F92 C92 1.339(2)
F93 C93 1.336(2)
F94 C94 1.336(2)
F95 C95 1.344(2)
O1 C1 1.373(2)
O2 C2 1.3767(19)
O3 C3 1.386(2)
O4 C4 1.476(2)
O4 C6 1.461(2)
C1 C10 1.561(2)
C1 C20 1.558(2)
C1 C30 1.559(2)
C61 C60 1.394(2)
C61 C62 1.375(2)
C2 C40 1.568(2)
C2 C50 1.553(2)
C2 C60 1.544(2)
C3 C70 1.556(2)
C3 C80 1.566(2)
C3 C90 1.555(2)
C4 H4A 0.9900
C4 H4B 0.9900
C4 C5 1.503(3)
C5 H5A 0.9800
C5 H5B 0.9800
C5 H5C 0.9800
C6 H6A 0.9900
C6 H6B 0.9900
C6 C7 1.512(2)
C7 H7A 0.9800
C7 H7B 0.9800
C7 H7C 0.9800
C10 C11 1.388(3)
C10 C15 1.398(3)
C11 C12 1.385(3)
C12 C13 1.373(3)
C13 C14 1.376(3)
C14 C15 1.377(3)
C20 C21 1.396(2)
C20 C25 1.389(3)
C21 C22 1.380(3)
C22 C23 1.372(3)
C23 C24 1.376(3)
C24 C25 1.375(3)
C30 C31 1.386(3)
C30 C35 1.394(3)
C31 C32 1.383(3)
C32 C33 1.372(3)
C33 C34 1.370(3)
C34 C35 1.375(3)
C40 C41 1.389(2)
C40 C45 1.386(2)
C41 C42 1.382(2)
C42 C43 1.372(3)
C43 C44 1.376(3)
C44 C45 1.381(2)
C50 C51 1.383(2)
C50 C55 1.398(2)
C51 C52 1.383(2)
C52 C53 1.372(3)
C53 C54 1.377(3)
C54 C55 1.371(3)
C60 C65 1.390(2)
C62 C63 1.378(3)
C63 C64 1.369(3)
C64 C65 1.380(3)
C70 C71 1.389(3)
C70 C75 1.391(2)
C71 C72 1.381(3)
C72 C73 1.370(3)
C73 C74 1.378(3)
C74 C75 1.374(3)
C80 C81 1.392(2)
C80 C85 1.390(2)
C81 C82 1.372(3)
C82 C83 1.375(3)
C83 C84 1.372(3)
C84 C85 1.386(3)
C90 C91 1.391(2)
C90 C95 1.390(3)
C91 C92 1.385(3)
C92 C93 1.370(3)
C93 C94 1.374(3)
C94 C95 1.378(3)
C103 H103 0.9500
C103 C102 1.363(4)
C103 C104 1.402(4)
C100 C101 1.395(4)
C100 C105 1.407(4)
C100 C106 1.489(4)
C101 H101 0.9500
C101 C102 1.370(4)
C102 H102 0.9500
C104 H104 0.9500
C104 C105 1.368(4)
C105 H105 0.9500
C106 H10A 0.9800
C106 H10B 0.9800
C106 H10C 0.9800

loop_
_smtbx_masks_void_nr
_smtbx_masks_void_average_x
_smtbx_masks_void_average_y
_smtbx_masks_void_average_z
_smtbx_masks_void_volume
_smtbx_masks_void_count_electrons
1 0.500 0.000 0.500 211.4 48.3
2 0.500 0.000 1.000 206.6 57.4
